data_2221373
loop_
_publ_author_name
'Rizzoli, Corrado'
'Marku, Elda'
'Greci, Lucedio'

_publ_section_title
;
 1-[2-(2,4-Dichlorophenyl)pentyl]-1<i>H</i>-1,2,4-triazole
;
_journal_coeditor_code HG2483
_journal_issue 4
_journal_name_full 'Acta Crystallographica Section E'
_journal_page_first o663
_journal_paper_doi 10.1107/S1600536809007120
_journal_volume 65
_journal_year 2009
_chemical_formula_iupac 'C13 H15 Cl2 N3'
_chemical_formula_moiety 'C13 H15 Cl2 N3'
_chemical_formula_sum 'C13 H15 Cl2 N3'
_chemical_formula_weight 284.18
_chemical_name_systematic
;
1-[2-(2,4-Dichlorophenyl)pentyl]-1<i>H</i>-1,2,4-triazole
;
_space_group_IT_number 15
_symmetry_cell_setting monoclinic
_symmetry_space_group_name_Hall '-C 2yc'
_symmetry_space_group_name_H-M 'C 1 2/c 1'
_atom_sites_solution_hydrogens geom
_atom_sites_solution_primary direct
_atom_sites_solution_secondary difmap
_cell_angle_alpha 90.00
_cell_angle_beta 105.654(3)
_cell_angle_gamma 90.00
_cell_formula_units_Z 8
_cell_length_a 25.083(8)
_cell_length_b 10.763(2)
_cell_length_c 11.206(3)
_cell_measurement_reflns_used 48
_cell_measurement_temperature 297(2)
_cell_measurement_theta_max 42.5
_cell_measurement_theta_min 18.4
_cell_volume 2913.1(13)
_computing_cell_refinement '<i>AED</i> (Belletti <i>et al.</i>, 1993)'
_computing_data_collection '<i>AED</i> (Belletti <i>et al.</i>, 1993)'
_computing_data_reduction '<i>AED</i> (Belletti <i>et al.</i>, 1993)'
_computing_molecular_graphics 'ORTEP-3 for Windows (Farrugia, 1997) and SCHAKAL (Keller, 1997)'
_computing_publication_material 'SHELXL97 (Sheldrick, 2008) and PARST95 (Nardelli, 1995)'
_computing_structure_refinement 'SHELXL97 (Sheldrick, 2008)'
_computing_structure_solution 'SHELXS97 (Sheldrick, 2008)'
_diffrn_ambient_temperature 297(2)
_diffrn_measured_fraction_theta_full 0.982
_diffrn_measured_fraction_theta_max 0.982
_diffrn_measurement_device 'Siemens AED'
_diffrn_measurement_method \q/2\q
_diffrn_radiation_monochromator graphite
_diffrn_radiation_source 'fine-focus sealed tube'
_diffrn_radiation_type CuK\a
_diffrn_radiation_wavelength 1.54178
_diffrn_reflns_av_R_equivalents 0.0603
_diffrn_reflns_av_sigmaI/netI 0.0520
_diffrn_reflns_limit_h_max 28
_diffrn_reflns_limit_h_min -29
_diffrn_reflns_limit_k_max 12
_diffrn_reflns_limit_k_min -2
_diffrn_reflns_limit_l_max 13
_diffrn_reflns_limit_l_min -5
_diffrn_reflns_number 2737
_diffrn_reflns_theta_full 67.93
_diffrn_reflns_theta_max 67.93
_diffrn_reflns_theta_min 3.66
_diffrn_standards_decay_% 0.01
_diffrn_standards_interval_count 100
_diffrn_standards_number 3
_exptl_absorpt_coefficient_mu 3.894
_exptl_absorpt_correction_T_max 0.538
_exptl_absorpt_correction_T_min 0.432
_exptl_absorpt_correction_type empirical
_exptl_absorpt_process_details '(DIFABS; Walker & Stuart, 1983)'
_exptl_crystal_colour colourless
_exptl_crystal_density_diffrn 1.296
_exptl_crystal_density_method 'not measured'
_exptl_crystal_description block
_exptl_crystal_F_000 1184
_exptl_crystal_size_max 0.23
_exptl_crystal_size_mid 0.20
_exptl_crystal_size_min 0.16
_refine_diff_density_max 0.335
_refine_diff_density_min -0.271
_refine_ls_extinction_method none
_refine_ls_goodness_of_fit_ref 0.994
_refine_ls_hydrogen_treatment constr
_refine_ls_matrix_type full
_refine_ls_number_parameters 163
_refine_ls_number_reflns 2611
_refine_ls_number_restraints 0
_refine_ls_restrained_S_all 0.994
_refine_ls_R_factor_all 0.1030
_refine_ls_R_factor_gt 0.0559
_refine_ls_shift/su_max 0.000
_refine_ls_shift/su_mean 0.000
_refine_ls_structure_factor_coef Fsqd
_refine_ls_weighting_details 'calc w=1/[\s^2^(Fo^2^)+(0.0456P)^2^] where P=(Fo^2^+2Fc^2^)/3'
_refine_ls_weighting_scheme calc
_refine_ls_wR_factor_gt 0.1183
_refine_ls_wR_factor_ref 0.1274
_reflns_number_gt 1183
_reflns_number_total 2611
_reflns_threshold_expression I>2\s(I)
_cod_data_source_file hg2483.cif
_cod_data_source_block I
_cod_original_sg_symbol_H-M 'C 2/c'
_cod_database_code 2221373
_cod_database_fobs_code 2221373

loop_
_symmetry_equiv_pos_as_xyz
x,y,z
-x,y,-z+1/2
x+1/2,y+1/2,z
-x+1/2,y+1/2,-z+1/2
-x,-y,-z
x,-y,z-1/2
-x+1/2,-y+1/2,-z
x+1/2,-y+1/2,z-1/2

loop_
_atom_site_type_symbol
_atom_site_label
_atom_site_fract_x
_atom_site_fract_y
_atom_site_fract_z
_atom_site_U_iso_or_equiv
_atom_site_adp_type
_atom_site_calc_flag
_atom_site_refinement_flags
_atom_site_occupancy
_atom_site_disorder_assembly
_atom_site_disorder_group
Cl Cl1 0.08070(6) 0.51687(9) 0.93474(12) 0.1422(6) Uani d . 1 . .
Cl Cl2 0.08744(5) 0.18168(11) 1.28987(10) 0.1305(5) Uani d . 1 . .
N N1 0.22774(10) 0.3780(2) 0.7443(2) 0.0595(7) Uani d . 1 . .
N N2 0.24356(12) 0.3032(2) 0.6633(2) 0.0757(8) Uani d . 1 . .
N N3 0.25582(12) 0.5043(2) 0.6210(3) 0.0815(9) Uani d . 1 . .
C C1 0.25951(15) 0.3839(3) 0.5932(3) 0.0808(10) Uani d . 1 . .
H H1 0.2728 0.3591 0.5270 0.097 Uiso calc R 1 . .
C C2 0.23549(13) 0.4960(3) 0.7196(3) 0.0714(9) Uani d . 1 . .
H H2 0.2279 0.5634 0.7644 0.086 Uiso calc R 1 . .
C C3 0.20829(13) 0.3285(3) 0.8460(3) 0.0638(8) Uani d . 1 . .
H H3A 0.2230 0.3790 0.9192 0.077 Uiso calc R 1 . .
H H3B 0.2226 0.2449 0.8646 0.077 Uiso calc R 1 . .
C C4 0.14554(13) 0.3253(3) 0.8180(3) 0.0666(8) Uani d . 1 . .
H H4 0.1313 0.4086 0.7921 0.080 Uiso calc R 1 . .
C C5 0.13060(12) 0.2927(3) 0.9380(3) 0.0648(8) Uani d . 1 . .
C C6 0.10164(15) 0.3713(3) 0.9946(3) 0.0807(10) Uani d . 1 . .
C C7 0.08852(16) 0.3387(3) 1.1047(4) 0.0927(11) Uani d . 1 . .
H H7 0.0695 0.3937 1.1424 0.111 Uiso calc R 1 . .
C C8 0.10441(15) 0.2235(4) 1.1558(3) 0.0790(10) Uani d . 1 . .
C C9 0.13257(14) 0.1450(3) 1.1013(3) 0.0787(10) Uani d . 1 . .
H H9 0.1435 0.0680 1.1372 0.094 Uiso calc R 1 . .
C C10 0.14543(13) 0.1774(3) 0.9930(3) 0.0724(9) Uani d . 1 . .
H H10 0.1643 0.1211 0.9562 0.087 Uiso calc R 1 . .
C C11 0.11930(14) 0.2323(3) 0.7113(3) 0.0830(10) Uani d . 1 . .
H H11A 0.1315 0.2537 0.6389 0.100 Uiso calc R 1 . .
H H11B 0.1326 0.1492 0.7368 0.100 Uiso calc R 1 . .
C C12 0.05814(16) 0.2321(4) 0.6773(3) 0.1057(13) Uani d . 1 . .
H H12A 0.0450 0.3152 0.6514 0.127 Uiso calc R 1 . .
H H12B 0.0460 0.2115 0.7501 0.127 Uiso calc R 1 . .
C C13 0.03234(16) 0.1433(4) 0.5764(4) 0.1191(15) Uani d . 1 . .
H H131 -0.0072 0.1482 0.5589 0.179 Uiso calc R 1 . .
H H132 0.0442 0.0604 0.6020 0.179 Uiso calc R 1 . .
H H133 0.0434 0.1640 0.5032 0.179 Uiso calc R 1 . .

loop_
_atom_site_aniso_label
_atom_site_aniso_U_11
_atom_site_aniso_U_22
_atom_site_aniso_U_33
_atom_site_aniso_U_12
_atom_site_aniso_U_13
_atom_site_aniso_U_23
Cl1 0.2339(15) 0.0687(6) 0.1461(10) 0.0447(8) 0.0895(10) 0.0118(7)
Cl2 0.1620(11) 0.1516(11) 0.0905(7) -0.0169(8) 0.0558(7) 0.0066(7)
N1 0.0728(18) 0.0384(12) 0.0602(15) -0.0030(12) 0.0061(13) -0.0050(12)
N2 0.103(2) 0.0486(14) 0.0760(18) -0.0110(15) 0.0248(16) -0.0087(14)
N3 0.101(2) 0.0588(17) 0.081(2) -0.0131(15) 0.0183(18) 0.0088(15)
C1 0.111(3) 0.0566(19) 0.075(2) -0.016(2) 0.026(2) -0.0020(18)
C2 0.084(3) 0.0447(17) 0.079(2) -0.0054(16) 0.0105(19) -0.0048(17)
C3 0.076(2) 0.0485(16) 0.0612(19) -0.0073(15) 0.0083(16) 0.0029(15)
C4 0.072(2) 0.0545(18) 0.067(2) 0.0001(16) 0.0072(17) 0.0065(16)
C5 0.064(2) 0.0564(18) 0.066(2) -0.0038(16) 0.0049(16) -0.0013(16)
C6 0.105(3) 0.057(2) 0.082(2) -0.003(2) 0.027(2) -0.0030(19)
C7 0.109(3) 0.079(3) 0.094(3) -0.006(2) 0.035(2) -0.019(2)
C8 0.086(3) 0.089(3) 0.064(2) -0.015(2) 0.0244(19) 0.002(2)
C9 0.079(2) 0.074(2) 0.079(2) -0.0020(19) 0.014(2) 0.019(2)
C10 0.073(2) 0.066(2) 0.076(2) 0.0035(17) 0.0154(18) 0.0082(18)
C11 0.084(3) 0.094(3) 0.060(2) -0.011(2) 0.0009(18) -0.0074(19)
C12 0.096(3) 0.121(3) 0.091(3) -0.026(3) 0.011(2) -0.011(3)
C13 0.095(3) 0.140(4) 0.100(3) -0.016(3) -0.013(2) -0.030(3)

loop_
_atom_type_symbol
_atom_type_description
_atom_type_scat_dispersion_real
_atom_type_scat_dispersion_imag
_atom_type_scat_source
Cl Cl 0.3639 0.7018 'International Tables Vol C Tables 4.2.6.8 and 6.1.1.4'
N N 0.0311 0.0180 'International Tables Vol C Tables 4.2.6.8 and 6.1.1.4'
C C 0.0181 0.0091 'International Tables Vol C Tables 4.2.6.8 and 6.1.1.4'
H H 0.0000 0.0000 'International Tables Vol C Tables 4.2.6.8 and 6.1.1.4'

loop_
_geom_angle_atom_site_label_1
_geom_angle_atom_site_label_2
_geom_angle_atom_site_label_3
_geom_angle_site_symmetry_1
_geom_angle_site_symmetry_3
_geom_angle
_geom_angle_publ_flag
C2 N1 N2 . . 110.2(3) ?
C2 N1 C3 . . 127.8(3) ?
N2 N1 C3 . . 122.0(2) ?
C1 N2 N1 . . 101.6(2) ?
C2 N3 C1 . . 101.1(3) ?
N2 C1 N3 . . 116.8(3) ?
N2 C1 H1 . . 121.6 ?
N3 C1 H1 . . 121.6 ?
N1 C2 N3 . . 110.2(3) ?
N1 C2 H2 . . 124.9 ?
N3 C2 H2 . . 124.9 ?
N1 C3 C4 . . 113.2(2) ?
N1 C3 H3A . . 108.9 ?
C4 C3 H3A . . 108.9 ?
N1 C3 H3B . . 108.9 ?
C4 C3 H3B . . 108.9 ?
H3A C3 H3B . . 107.8 ?
C3 C4 C5 . . 108.0(2) ?
C3 C4 C11 . . 111.8(3) ?
C5 C4 C11 . . 111.9(2) ?
C3 C4 H4 . . 108.3 ?
C5 C4 H4 . . 108.3 ?
C11 C4 H4 . . 108.3 ?
C6 C5 C10 . . 117.1(3) ?
C6 C5 C4 . . 123.3(3) ?
C10 C5 C4 . . 119.6(3) ?
C5 C6 C7 . . 122.0(3) ?
C5 C6 Cl1 . . 121.4(3) ?
C7 C6 Cl1 . . 116.7(3) ?
C8 C7 C6 . . 118.7(3) ?
C8 C7 H7 . . 120.7 ?
C6 C7 H7 . . 120.7 ?
C9 C8 C7 . . 120.2(3) ?
C9 C8 Cl2 . . 120.9(3) ?
C7 C8 Cl2 . . 118.9(3) ?
C8 C9 C10 . . 121.0(3) ?
C8 C9 H9 . . 119.5 ?
C10 C9 H9 . . 119.5 ?
C9 C10 C5 . . 121.1(3) ?
C9 C10 H10 . . 119.5 ?
C5 C10 H10 . . 119.5 ?
C12 C11 C4 . . 113.1(3) ?
C12 C11 H11A . . 109.0 ?
C4 C11 H11A . . 109.0 ?
C12 C11 H11B . . 109.0 ?
C4 C11 H11B . . 109.0 ?
H11A C11 H11B . . 107.8 ?
C11 C12 C13 . . 113.9(3) ?
C11 C12 H12A . . 108.8 ?
C13 C12 H12A . . 108.8 ?
C11 C12 H12B . . 108.8 ?
C13 C12 H12B . . 108.8 ?
H12A C12 H12B . . 107.7 ?
C12 C13 H131 . . 109.5 ?
C12 C13 H132 . . 109.5 ?
H131 C13 H132 . . 109.5 ?
C12 C13 H133 . . 109.5 ?
H131 C13 H133 . . 109.5 ?
H132 C13 H133 . . 109.5 ?

loop_
_geom_bond_atom_site_label_1
_geom_bond_atom_site_label_2
_geom_bond_site_symmetry_2
_geom_bond_distance
_geom_bond_publ_flag
Cl1 C6 . 1.729(3) ?
Cl2 C8 . 1.728(3) ?
N1 C2 . 1.326(3) ?
N1 N2 . 1.351(3) ?
N1 C3 . 1.457(3) ?
N2 C1 . 1.304(4) ?
N3 C2 . 1.339(4) ?
N3 C1 . 1.342(4) ?
C1 H1 . 0.9300 ?
C2 H2 . 0.9300 ?
C3 C4 . 1.520(4) ?
C3 H3A . 0.9700 ?
C3 H3B . 0.9700 ?
C4 C5 . 1.530(4) ?
C4 C11 . 1.562(4) ?
C4 H4 . 0.9800 ?
C5 C6 . 1.377(4) ?
C5 C10 . 1.391(4) ?
C6 C7 . 1.404(5) ?
C7 C8 . 1.379(4) ?
C7 H7 . 0.9300 ?
C8 C9 . 1.348(4) ?
C9 C10 . 1.382(4) ?
C9 H9 . 0.9300 ?
C10 H10 . 0.9300 ?
C11 C12 . 1.478(4) ?
C11 H11A . 0.9700 ?
C11 H11B . 0.9700 ?
C12 C13 . 1.488(5) ?
C12 H12A . 0.9700 ?
C12 H12B . 0.9700 ?
C13 H131 . 0.9600 ?
C13 H132 . 0.9600 ?
C13 H133 . 0.9600 ?

loop_
_geom_hbond_atom_site_label_D
_geom_hbond_atom_site_label_H
_geom_hbond_atom_site_label_A
_geom_hbond_site_symmetry_A
_geom_hbond_distance_DH
_geom_hbond_distance_HA
_geom_hbond_distance_DA
_geom_hbond_angle_DHA
C3 H3A N3 6_566 0.97 2.52 3.489(4) 174

loop_
_cod_related_entry_id
_cod_related_entry_database
_cod_related_entry_code
1 ChemSpider 82796
